data_3000448
loop_
_publ_author_name
'Nikiforov, Ivan V.'
'Iliina, Ekaterina V.'
'Lazoryak, Bogdan I.'
'Aksenov, Sergey M.'
'Deyneko, Dina V.'

_publ_section_title
;
 ?
;
_journal_name_full 'To be published in The Journal of Rare Earths '
_chemical_formula_sum 'Ca8 Cu Ho O28 P7'
_space_group_name_Hall '-R 3 2"c'
_space_group_name_H-M_alt 'R -3 c :H'
_cell_angle_alpha 90
_cell_angle_beta 90
_cell_angle_gamma 120
_cell_length_a 10.3449(4)
_cell_length_b 10.3449(4)
_cell_length_c 37.0818(17)
_cell_measurement_temperature 293
_cell_volume 3436.7(2)
_diffrn_ambient_temperature 293
_diffrn_radiation_probe x-ray
_diffrn_radiation_type 'X-ray Cu K\a'
_diffrn_radiation_wavelength 1.54051
_refine_ls_goodness_of_fit_all 5.96
_refine_ls_R_factor_all 0.0863
_refine_ls_R_factor_gt 0.0856
_refine_ls_wR_factor_all 0.1090
_refine_ls_wR_factor_gt 0.1088
_cod_database_code 3000448
_cod_hold_until_date 2023-11-11

loop_
_atom_site_label
_atom_site_fract_x
_atom_site_fract_y
_atom_site_fract_z
? ? ? ?
